data_4302764
loop_
_publ_author_name
'Cheng-Ling Pan'
'Wan Chen'
'Shuyan Song'
'Hongjie Zhang'
'Xingwei Li'

_publ_section_title
;
Stabilization of Imidosamarium(III) Cubane by Amidinates
;
_journal_name_full 'Inorganic Chemistry'
_journal_page_first 6344
_journal_page_last 6346
_journal_paper_doi 10.1021/ic900808f
_journal_volume 48
_journal_year 2009
_chemical_formula_moiety 'C104 H120 N12 Si2 Sm4'
_chemical_formula_sum 'C26 H30 N3 Si0.5 Sm'
_chemical_formula_weight 548.93
_chemical_melting_point ?
_chemical_name_systematic
; 
 ? 
;
_space_group_IT_number 88
_symmetry_cell_setting tetragonal
_symmetry_space_group_name_Hall '-I 4ad'
_symmetry_space_group_name_H-M 'I 41/a :2'
_atom_sites_solution_hydrogens geom
_atom_sites_solution_primary direct
_atom_sites_solution_secondary difmap
_audit_creation_method SHELXL-97
_cell_angle_alpha 90.00
_cell_angle_beta 90.00
_cell_angle_gamma 90.00
_cell_formula_units_Z 16
_cell_length_a 22.1627(6)
_cell_length_b 22.1627(6)
_cell_length_c 20.0135(11)
_cell_measurement_temperature 173(2)
_cell_measurement_theta_max 26.05
_cell_measurement_theta_min 1.37
_cell_volume 9830.3(7)
_computing_cell_refinement 'Bruker SMART'
_computing_data_collection 'Bruker SMART'
_computing_data_reduction 'Bruker SAINT software (Bruker, 1999)'
_computing_molecular_graphics 'SHELXTL-PLUS (Sheldrick, 1990)'
_computing_publication_material SHELXL-97
_computing_structure_refinement 'SHELXL-97 (Sheldrick, 1997)'
_computing_structure_solution 'SHELXS-97 (Sheldrick, 1990)'
_diffrn_ambient_temperature 273(2)
_diffrn_measured_fraction_theta_full 1.000
_diffrn_measured_fraction_theta_max 1.000
_diffrn_measurement_device_type 'Bruker SMART APEX CCD'
_diffrn_measurement_method '\w scan'
_diffrn_radiation_monochromator graphite
_diffrn_radiation_source 'fine-focus sealed tube'
_diffrn_radiation_type MoK\a
_diffrn_radiation_wavelength 0.71073
_diffrn_reflns_av_R_equivalents 0.0371
_diffrn_reflns_av_sigmaI/netI 0.0255
_diffrn_reflns_limit_h_max 27
_diffrn_reflns_limit_h_min -24
_diffrn_reflns_limit_k_max 27
_diffrn_reflns_limit_k_min -24
_diffrn_reflns_limit_l_max 24
_diffrn_reflns_limit_l_min -18
_diffrn_reflns_number 27047
_diffrn_reflns_theta_full 26.05
_diffrn_reflns_theta_max 26.05
_diffrn_reflns_theta_min 1.37
_diffrn_standards_decay_% 0
_diffrn_standards_interval_count 0
_diffrn_standards_interval_time .
_diffrn_standards_number 0
_exptl_absorpt_coefficient_mu 2.430
_exptl_absorpt_correction_T_max 0.6421
_exptl_absorpt_correction_T_min 0.4431
_exptl_absorpt_correction_type empirical
_exptl_absorpt_process_details SADABS
_exptl_crystal_colour Yellow
_exptl_crystal_density_diffrn 1.484
_exptl_crystal_density_meas ?
_exptl_crystal_density_method 'not measured'
_exptl_crystal_description Block
_exptl_crystal_F_000 4416
_exptl_crystal_size_max 0.40
_exptl_crystal_size_mid 0.30
_exptl_crystal_size_min 0.20
_refine_diff_density_max 0.859
_refine_diff_density_min -0.610
_refine_diff_density_rms 0.203
_refine_ls_extinction_method none
_refine_ls_goodness_of_fit_ref 1.189
_refine_ls_hydrogen_treatment constr
_refine_ls_matrix_type full
_refine_ls_number_parameters 285
_refine_ls_number_reflns 4848
_refine_ls_number_restraints 0
_refine_ls_restrained_S_all 1.189
_refine_ls_R_factor_all 0.0332
_refine_ls_R_factor_gt 0.0230
_refine_ls_shift/su_max 0.001
_refine_ls_shift/su_mean 0.000
_refine_ls_structure_factor_coef Fsqd
_refine_ls_weighting_details 'calc w=1/[\s^2^(Fo^2^)+(0.0408P)^2^+3.8112P] where P=(Fo^2^+2Fc^2^)/3'
_refine_ls_weighting_scheme calc
_refine_ls_wR_factor_gt 0.0623
_refine_ls_wR_factor_ref 0.0775
_reflns_number_gt 4054
_reflns_number_total 4848
_reflns_threshold_expression >2sigma(I)
_cod_data_source_file ic900808f_si_002_2.cif
_cod_data_source_block 2
_cod_depositor_comments
;
The following automatic conversions were performed:
'_symmetry_cell_setting' value 'Tetragonal' changed to 'tetragonal'
according to '/home/saulius/struct/CIF-dictionaries/cif_core.dic'
dictionary named 'cif_core.dic' version 2.4.1 from
2010-06-29.

'_refine_ls_hydrogen_treatment' value 'Constr' changed to
'constr' according to '/home/saulius/struct/CIF-dictionaries/cif_core.dic'
dictionary named 'cif_core.dic' version 2.4.1 from 2010-06-29.

Automatic conversion script
Id: cif_fix_enum 1527 2010-12-29 10:47:43Z saulius 

The following automatic conversions were performed:

'_chemical_melting_point' value 'not measured' was changed to '?' -
the value is undefined or not given.

Automatic conversion script
Id: cif_fix_values 1646 2011-03-28 12:23:43Z adriana 

The following automatic conversions were performed:

'_exptl_crystal_density_meas' value 'None' was changed to '?' - the
value is perceived as not measured.

Automatic conversion script
Id: cif_fix_values 3008 2015-01-20 13:52:24Z robertas 
;
_cod_original_sg_symbol_Hall '-I -4ad'
_cod_original_sg_symbol_H-M 'I 41/a'
_cod_original_formula_sum 'C26 H30 N3 Si0.50 Sm'
_cod_database_code 4302764

loop_
_symmetry_equiv_pos_as_xyz
'x, y, z'
'-x+1/2, -y, z+1/2'
'-y+3/4, x+1/4, z+1/4'
'y+3/4, -x+3/4, z+3/4'
'x+1/2, y+1/2, z+1/2'
'-x+1, -y+1/2, z+1'
'-y+5/4, x+3/4, z+3/4'
'y+5/4, -x+5/4, z+5/4'
'-x, -y, -z'
'x-1/2, y, -z-1/2'
'y-3/4, -x-1/4, -z-1/4'
'-y-3/4, x-3/4, -z-3/4'
'-x+1/2, -y+1/2, -z+1/2'
'x, y+1/2, -z'
'y-1/4, -x+1/4, -z+1/4'
'-y-1/4, x-1/4, -z-1/4'

loop_
_atom_site_label
_atom_site_type_symbol
_atom_site_fract_x
_atom_site_fract_y
_atom_site_fract_z
_atom_site_U_iso_or_equiv
_atom_site_adp_type
_atom_site_occupancy
_atom_site_symmetry_multiplicity
_atom_site_calc_flag
_atom_site_refinement_flags
_atom_site_disorder_assembly
_atom_site_disorder_group
Sm1 Sm 0.422406(7) 0.751220(7) 0.056342(8) 0.02085(7) Uani 1 1 d . . .
Si1 Si 0.49942(8) 0.72648(8) -0.11437(8) 0.0212(4) Uani 0.50 1 d P . .
N1 N 0.34237(12) 0.75277(13) -0.02670(13) 0.0261(6) Uani 1 1 d . . .
N2 N 0.43883(13) 0.75322(13) -0.06503(14) 0.0261(6) Uani 1 1 d . . .
N3 N 0.49208(12) 0.67946(12) 0.07169(14) 0.0237(6) Uani 1 1 d . . .
C1 C 0.27888(15) 0.74288(17) -0.03452(16) 0.0278(8) Uani 1 1 d . . .
C2 C 0.25732(16) 0.68296(17) -0.03685(18) 0.0319(8) Uani 1 1 d . . .
C3 C 0.19533(17) 0.6743(2) -0.0390(2) 0.0426(10) Uani 1 1 d . . .
H3A H 0.1801 0.6343 -0.0411 0.051 Uiso 1 1 calc R . .
C4 C 0.15523(17) 0.7218(2) -0.0383(2) 0.0433(10) Uani 1 1 d . . .
H4A H 0.1130 0.7144 -0.0401 0.052 Uiso 1 1 calc R . .
C5 C 0.17668(17) 0.7800(2) -0.03486(19) 0.0408(9) Uani 1 1 d . . .
H5A H 0.1489 0.8126 -0.0338 0.049 Uiso 1 1 calc R . .
C6 C 0.23876(15) 0.79208(17) -0.03289(17) 0.0318(8) Uani 1 1 d . . .
C7 C 0.29983(17) 0.62967(17) -0.0343(2) 0.0389(9) Uani 1 1 d . . .
H7A H 0.3394 0.6432 -0.0531 0.047 Uiso 1 1 calc R . .
C8 C 0.2783(2) 0.5759(2) -0.0762(3) 0.0611(13) Uani 1 1 d . . .
H8A H 0.2714 0.5891 -0.1223 0.092 Uiso 1 1 calc R . .
H8B H 0.2407 0.5601 -0.0574 0.092 Uiso 1 1 calc R . .
H8C H 0.3092 0.5443 -0.0756 0.092 Uiso 1 1 calc R . .
C9 C 0.3110(2) 0.6094(2) 0.0378(2) 0.0581(12) Uani 1 1 d . . .
H9A H 0.3248 0.6439 0.0644 0.087 Uiso 1 1 calc R . .
H9B H 0.3419 0.5778 0.0384 0.087 Uiso 1 1 calc R . .
H9C H 0.2735 0.5935 0.0568 0.087 Uiso 1 1 calc R . .
C10 C 0.26057(18) 0.85649(18) -0.0281(2) 0.0405(9) Uani 1 1 d . . .
H10A H 0.3056 0.8560 -0.0305 0.049 Uiso 1 1 calc R . .
C11 C 0.2372(2) 0.8956(2) -0.0860(2) 0.0590(13) Uani 1 1 d . . .
H11A H 0.2491 0.8775 -0.1287 0.088 Uiso 1 1 calc R . .
H11B H 0.2544 0.9363 -0.0826 0.088 Uiso 1 1 calc R . .
H11C H 0.1931 0.8981 -0.0838 0.088 Uiso 1 1 calc R . .
C12 C 0.2426(2) 0.8855(2) 0.0388(2) 0.0523(11) Uani 1 1 d . . .
H12A H 0.2578 0.8607 0.0757 0.078 Uiso 1 1 calc R . .
H12B H 0.1985 0.8881 0.0416 0.078 Uiso 1 1 calc R . .
H12C H 0.2600 0.9260 0.0418 0.078 Uiso 1 1 calc R . .
C13 C 0.38024(14) 0.75139(14) -0.07870(15) 0.0222(7) Uani 1 1 d . . .
C14 C 0.35750(14) 0.75151(16) -0.14963(15) 0.0250(7) Uani 1 1 d . . .
C15 C 0.34955(18) 0.69876(18) -0.18601(18) 0.0375(9) Uani 1 1 d . . .
H15A H 0.3564 0.6607 -0.1655 0.045 Uiso 1 1 calc R . .
C16 C 0.33161(19) 0.7016(2) -0.2524(2) 0.0464(11) Uani 1 1 d . . .
H16A H 0.3270 0.6654 -0.2773 0.056 Uiso 1 1 calc R . .
C17 C 0.32054(19) 0.7561(2) -0.28260(19) 0.0479(11) Uani 1 1 d . . .
H17A H 0.3079 0.7576 -0.3279 0.057 Uiso 1 1 calc R . .
C18 C 0.32787(19) 0.8084(2) -0.2467(2) 0.0458(10) Uani 1 1 d . . .
H18A H 0.3202 0.8462 -0.2674 0.055 Uiso 1 1 calc R . .
C19 C 0.34634(17) 0.80663(18) -0.18052(18) 0.0349(9) Uani 1 1 d . . .
H19A H 0.3514 0.8431 -0.1562 0.042 Uiso 1 1 calc R . .
C20 C 0.4955(3) 0.6426(3) -0.1251(4) 0.0339(17) Uani 0.50 1 d P . .
H20A H 0.5295 0.6291 -0.1526 0.051 Uiso 0.50 1 calc PR . .
H20B H 0.4575 0.6318 -0.1470 0.051 Uiso 0.50 1 calc PR . .
H20C H 0.4976 0.6231 -0.0812 0.051 Uiso 0.50 1 calc PR . .
C21 C 0.5000 0.7500 -0.1985(3) 0.072(3) Uani 1 2 d S . .
C22 C 0.35651(17) 0.68383(16) 0.2237(2) 0.0365(9) Uani 1 1 d . . .
H22A H 0.3873 0.6644 0.2488 0.044 Uiso 1 1 calc R . .
C23 C 0.29881(18) 0.66071(18) 0.2254(2) 0.0441(10) Uani 1 1 d . . .
H23A H 0.2904 0.6264 0.2524 0.053 Uiso 1 1 calc R . .
C24 C 0.25258(18) 0.6869(2) 0.1882(2) 0.0454(10) Uani 1 1 d . . .
H24A H 0.2131 0.6701 0.1886 0.055 Uiso 1 1 calc R . .
C25 C 0.26506(17) 0.73726(19) 0.1509(2) 0.0396(9) Uani 1 1 d . . .
H25A H 0.2338 0.7557 0.1258 0.048 Uiso 1 1 calc R . .
C26 C 0.32283(16) 0.76182(16) 0.14943(17) 0.0306(8) Uani 1 1 d . . .
H26 H 0.3299 0.7970 0.1235 0.037 Uiso 1 1 calc R . .
C27 C 0.37147(15) 0.73585(15) 0.18541(15) 0.0258(7) Uani 1 1 d . . .

loop_
_atom_site_aniso_label
_atom_site_aniso_U_11
_atom_site_aniso_U_22
_atom_site_aniso_U_33
_atom_site_aniso_U_23
_atom_site_aniso_U_13
_atom_site_aniso_U_12
Sm1 0.01953(10) 0.02629(11) 0.01674(11) -0.00033(6) -0.00134(6) 0.00052(6)
Si1 0.0201(9) 0.0264(9) 0.0171(8) 0.0006(6) 0.0001(7) -0.0006(8)
N1 0.0170(14) 0.0384(17) 0.0228(15) -0.0032(12) -0.0007(11) -0.0006(12)
N2 0.0193(14) 0.0408(17) 0.0183(14) 0.0005(12) -0.0011(11) -0.0026(12)
N3 0.0273(15) 0.0240(15) 0.0197(14) -0.0017(11) -0.0007(11) 0.0013(11)
C1 0.0199(17) 0.046(2) 0.0178(16) -0.0030(15) -0.0007(13) -0.0016(15)
C2 0.0259(19) 0.042(2) 0.0280(18) -0.0036(16) 0.0017(15) -0.0032(16)
C3 0.030(2) 0.050(3) 0.048(2) -0.0075(19) 0.0041(18) -0.0101(18)
C4 0.0199(19) 0.068(3) 0.041(2) -0.010(2) 0.0023(16) -0.0054(19)
C5 0.026(2) 0.057(3) 0.039(2) -0.0044(19) 0.0008(17) 0.0113(18)
C6 0.0251(18) 0.047(2) 0.0234(18) -0.0014(16) -0.0020(14) 0.0052(16)
C7 0.033(2) 0.039(2) 0.045(2) -0.0080(18) -0.0001(17) -0.0023(17)
C8 0.048(3) 0.047(3) 0.088(4) -0.028(3) -0.008(3) -0.005(2)
C9 0.066(3) 0.051(3) 0.057(3) 0.002(2) 0.001(2) 0.013(2)
C10 0.032(2) 0.043(2) 0.047(2) 0.0034(18) -0.0020(18) 0.0075(17)
C11 0.060(3) 0.061(3) 0.056(3) 0.019(2) 0.001(2) 0.015(2)
C12 0.052(3) 0.049(3) 0.056(3) -0.003(2) -0.005(2) 0.007(2)
C13 0.0240(17) 0.0211(16) 0.0215(16) -0.0044(13) -0.0016(13) -0.0014(13)
C14 0.0179(16) 0.038(2) 0.0191(17) -0.0005(14) -0.0035(12) -0.0005(14)
C15 0.038(2) 0.039(2) 0.035(2) -0.0034(17) -0.0089(17) 0.0056(17)
C16 0.044(2) 0.061(3) 0.034(2) -0.019(2) -0.0087(18) 0.005(2)
C17 0.044(3) 0.078(3) 0.0210(19) 0.000(2) -0.0085(17) 0.003(2)
C18 0.049(3) 0.055(3) 0.034(2) 0.0163(19) -0.0099(18) -0.002(2)
C19 0.037(2) 0.037(2) 0.031(2) 0.0020(16) -0.0052(16) -0.0054(17)
C20 0.043(5) 0.029(4) 0.029(4) -0.010(3) -0.006(3) 0.003(3)
C21 0.030(3) 0.166(8) 0.019(3) 0.000 0.000 0.002(4)
C22 0.033(2) 0.033(2) 0.044(2) 0.0110(17) 0.0075(17) 0.0055(16)
C23 0.037(2) 0.041(2) 0.054(3) 0.010(2) 0.0169(19) -0.0056(18)
C24 0.026(2) 0.052(3) 0.058(3) -0.004(2) 0.0095(18) -0.0105(18)
C25 0.028(2) 0.052(3) 0.039(2) -0.0036(18) 0.0023(16) 0.0023(17)
C26 0.0305(19) 0.033(2) 0.0287(19) 0.0019(15) 0.0045(15) 0.0021(15)
C27 0.0286(18) 0.0301(19) 0.0188(16) -0.0042(13) 0.0008(13) 0.0015(14)

loop_
_atom_type_symbol
_atom_type_description
_atom_type_scat_dispersion_real
_atom_type_scat_dispersion_imag
_atom_type_scat_source
C C 0.0033 0.0016 'International Tables Vol C Tables 4.2.6.8 and 6.1.1.4'
H H 0.0000 0.0000 'International Tables Vol C Tables 4.2.6.8 and 6.1.1.4'
N N 0.0061 0.0033 'International Tables Vol C Tables 4.2.6.8 and 6.1.1.4'
Si Si 0.0817 0.0704 'International Tables Vol C Tables 4.2.6.8 and 6.1.1.4'
Sm Sm -0.1638 3.4418 'International Tables Vol C Tables 4.2.6.8 and 6.1.1.4'

loop_
_geom_angle_atom_site_label_1
_geom_angle_atom_site_label_2
_geom_angle_atom_site_label_3
_geom_angle
_geom_angle_site_symmetry_1
_geom_angle_site_symmetry_3
_geom_angle_publ_flag
N3 Sm1 N1 127.40(10) . . ?
N3 Sm1 N3 82.09(10) . 15_565 ?
N1 Sm1 N3 136.61(9) . 15_565 ?
N3 Sm1 N2 92.65(10) . . ?
N1 Sm1 N2 55.38(9) . . ?
N3 Sm1 N2 167.01(9) 15_565 . ?
N3 Sm1 N3 83.98(10) . 6_564 ?
N1 Sm1 N3 129.71(9) . 6_564 ?
N3 Sm1 N3 77.79(10) 15_565 6_564 ?
N2 Sm1 N3 89.89(9) . 6_564 ?
N3 Sm1 C27 93.68(10) . . ?
N1 Sm1 C27 109.48(9) . . ?
N3 Sm1 C27 29.13(9) 15_565 . ?
N2 Sm1 C27 163.86(9) . . ?
N3 Sm1 C27 105.53(9) 6_564 . ?
N3 Sm1 C13 110.86(10) . . ?
N1 Sm1 C13 27.80(9) . . ?
N3 Sm1 C13 164.19(9) 15_565 . ?
N2 Sm1 C13 27.61(9) . . ?
N3 Sm1 C13 111.66(9) 6_564 . ?
C27 Sm1 C13 136.89(9) . . ?
N3 Sm1 C26 119.66(10) . . ?
N1 Sm1 C26 83.26(9) . . ?
N3 Sm1 C26 53.36(9) 15_565 . ?
N2 Sm1 C26 138.34(9) . . ?
N3 Sm1 C26 117.13(10) 6_564 . ?
C27 Sm1 C26 28.60(9) . . ?
C13 Sm1 C26 111.02(9) . . ?
N3 Sm1 Sm1 45.49(7) . 6_564 ?
N1 Sm1 Sm1 136.87(6) . 6_564 ?
N3 Sm1 Sm1 86.40(6) 15_565 6_564 ?
N2 Sm1 Sm1 81.49(7) . 6_564 ?
N3 Sm1 Sm1 40.46(6) 6_564 6_564 ?
C27 Sm1 Sm1 113.31(7) . 6_564 ?
C13 Sm1 Sm1 109.07(6) . 6_564 ?
C26 Sm1 Sm1 139.71(7) . 6_564 ?
N3 Sm1 Sm1 84.07(7) . 15_565 ?
N1 Sm1 Sm1 148.51(7) . 15_565 ?
N3 Sm1 Sm1 36.46(6) 15_565 15_565 ?
N2 Sm1 Sm1 131.42(7) . 15_565 ?
N3 Sm1 Sm1 41.54(7) 6_564 15_565 ?
C27 Sm1 Sm1 64.11(7) . 15_565 ?
C13 Sm1 Sm1 149.61(6) . 15_565 ?
C26 Sm1 Sm1 81.00(7) . 15_565 ?
Sm1 Sm1 Sm1 62.054(3) 6_564 15_565 ?
N3 Sm1 Sm1 40.60(7) . 12_766 ?
N1 Sm1 Sm1 148.78(7) . 12_766 ?
N3 Sm1 Sm1 41.71(6) 15_565 12_766 ?
N2 Sm1 Sm1 132.90(7) . 12_766 ?
N3 Sm1 Sm1 81.28(7) 6_564 12_766 ?
C27 Sm1 Sm1 56.29(7) . 12_766 ?
C13 Sm1 Sm1 149.21(6) . 12_766 ?
C26 Sm1 Sm1 84.74(7) . 12_766 ?
Sm1 Sm1 Sm1 62.054(3) 6_564 12_766 ?
Sm1 Sm1 Sm1 55.893(5) 15_565 12_766 ?
Si1 Si1 N2 73.93(18) 6_564 6_564 ?
Si1 Si1 C21 72.79(8) 6_564 . ?
N2 Si1 C21 117.27(13) 6_564 . ?
Si1 Si1 N2 71.57(18) 6_564 . ?
N2 Si1 N2 101.12(19) 6_564 . ?
C21 Si1 N2 116.08(13) . . ?
Si1 Si1 C20 173.3(2) 6_564 . ?
N2 Si1 C20 110.9(3) 6_564 . ?
C21 Si1 C20 100.6(2) . . ?
N2 Si1 C20 111.2(3) . . ?
C13 N1 C1 121.9(3) . . ?
C13 N1 Sm1 94.23(19) . . ?
C1 N1 Sm1 142.1(2) . . ?
C13 N2 Si1 131.1(2) . 6_564 ?
C13 N2 Si1 128.1(2) . . ?
Si1 N2 Si1 34.50(12) 6_564 . ?
C13 N2 Sm1 93.34(19) . . ?
Si1 N2 Sm1 132.83(15) 6_564 . ?
Si1 N2 Sm1 131.18(15) . . ?
C27 N3 Sm1 153.0(2) 12_766 . ?
C27 N3 Sm1 91.24(19) 12_766 12_766 ?
Sm1 N3 Sm1 102.94(11) . 12_766 ?
C27 N3 Sm1 107.2(2) 12_766 6_564 ?
Sm1 N3 Sm1 94.05(9) . 6_564 ?
Sm1 N3 Sm1 96.75(9) 12_766 6_564 ?
C6 C1 C2 121.0(3) . . ?
C6 C1 N1 120.0(3) . . ?
C2 C1 N1 118.7(3) . . ?
C3 C2 C1 117.8(3) . . ?
C3 C2 C7 120.7(4) . . ?
C1 C2 C7 121.5(3) . . ?
C4 C3 C2 122.2(4) . . ?
C4 C3 H3A 118.9 . . ?
C2 C3 H3A 118.9 . . ?
C5 C4 C3 119.6(4) . . ?
C5 C4 H4A 120.2 . . ?
C3 C4 H4A 120.2 . . ?
C4 C5 C6 121.3(4) . . ?
C4 C5 H5A 119.4 . . ?
C6 C5 H5A 119.4 . . ?
C5 C6 C1 118.1(4) . . ?
C5 C6 C10 119.8(3) . . ?
C1 C6 C10 122.1(3) . . ?
C2 C7 C8 113.3(3) . . ?
C2 C7 C9 111.2(3) . . ?
C8 C7 C9 109.7(4) . . ?
C2 C7 H7A 107.5 . . ?
C8 C7 H7A 107.5 . . ?
C9 C7 H7A 107.5 . . ?
C7 C8 H8A 109.5 . . ?
C7 C8 H8B 109.5 . . ?
H8A C8 H8B 109.5 . . ?
C7 C8 H8C 109.5 . . ?
H8A C8 H8C 109.5 . . ?
H8B C8 H8C 109.5 . . ?
C7 C9 H9A 109.5 . . ?
C7 C9 H9B 109.5 . . ?
H9A C9 H9B 109.5 . . ?
C7 C9 H9C 109.5 . . ?
H9A C9 H9C 109.5 . . ?
H9B C9 H9C 109.5 . . ?
C6 C10 C12 111.6(3) . . ?
C6 C10 C11 112.1(3) . . ?
C12 C10 C11 109.5(3) . . ?
C6 C10 H10A 107.8 . . ?
C12 C10 H10A 107.8 . . ?
C11 C10 H10A 107.8 . . ?
C10 C11 H11A 109.5 . . ?
C10 C11 H11B 109.5 . . ?
H11A C11 H11B 109.5 . . ?
C10 C11 H11C 109.5 . . ?
H11A C11 H11C 109.5 . . ?
H11B C11 H11C 109.5 . . ?
C10 C12 H12A 109.5 . . ?
C10 C12 H12B 109.5 . . ?
H12A C12 H12B 109.5 . . ?
C10 C12 H12C 109.5 . . ?
H12A C12 H12C 109.5 . . ?
H12B C12 H12C 109.5 . . ?
N2 C13 N1 116.9(3) . . ?
N2 C13 C14 121.4(3) . . ?
N1 C13 C14 121.6(3) . . ?
N2 C13 Sm1 59.05(16) . . ?
N1 C13 Sm1 57.97(16) . . ?
C14 C13 Sm1 179.5(2) . . ?
C15 C14 C19 118.9(3) . . ?
C15 C14 C13 122.4(3) . . ?
C19 C14 C13 118.7(3) . . ?
C14 C15 C16 120.0(4) . . ?
C14 C15 H15A 120.0 . . ?
C16 C15 H15A 120.0 . . ?
C17 C16 C15 120.9(4) . . ?
C17 C16 H16A 119.6 . . ?
C15 C16 H16A 119.6 . . ?
C16 C17 C18 119.4(4) . . ?
C16 C17 H17A 120.3 . . ?
C18 C17 H17A 120.3 . . ?
C17 C18 C19 120.7(4) . . ?
C17 C18 H18A 119.7 . . ?
C19 C18 H18A 119.7 . . ?
C18 C19 C14 120.2(4) . . ?
C18 C19 H19A 119.9 . . ?
C14 C19 H19A 119.9 . . ?
Si1 C20 H20A 109.5 . . ?
Si1 C20 H20B 109.5 . . ?
H20A C20 H20B 109.5 . . ?
Si1 C20 H20C 109.5 . . ?
H20A C20 H20C 109.5 . . ?
H20B C20 H20C 109.5 . . ?
Si1 C21 Si1 34.41(16) . 6_564 ?
C23 C22 C27 122.1(4) . . ?
C23 C22 H22A 119.0 . . ?
C27 C22 H22A 119.0 . . ?
C22 C23 C24 120.9(4) . . ?
C22 C23 H23A 119.5 . . ?
C24 C23 H23A 119.5 . . ?
C25 C24 C23 118.8(4) . . ?
C25 C24 H24A 120.6 . . ?
C23 C24 H24A 120.6 . . ?
C24 C25 C26 121.1(4) . . ?
C24 C25 H25A 119.5 . . ?
C26 C25 H25A 119.5 . . ?
C25 C26 C27 122.0(3) . . ?
C25 C26 Sm1 133.1(2) . . ?
C27 C26 Sm1 73.42(19) . . ?
C25 C26 H26 119.0 . . ?
C27 C26 H26 119.0 . . ?
Sm1 C26 H26 65.8 . . ?
N3 C27 C26 120.7(3) 15_565 . ?
N3 C27 C22 124.0(3) 15_565 . ?
C26 C27 C22 115.1(3) . . ?
N3 C27 Sm1 59.63(16) 15_565 . ?
C26 C27 Sm1 77.97(19) . . ?
C22 C27 Sm1 132.8(2) . . ?

loop_
_geom_bond_atom_site_label_1
_geom_bond_atom_site_label_2
_geom_bond_distance
_geom_bond_site_symmetry_2
_geom_bond_publ_flag
Sm1 N3 2.238(3) . ?
Sm1 N1 2.431(3) . ?
Sm1 N3 2.450(3) 15_565 ?
Sm1 N2 2.457(3) . ?
Sm1 N3 2.459(3) 6_564 ?
Sm1 C27 2.840(3) . ?
Sm1 C13 2.860(3) . ?
Sm1 C26 2.898(3) . ?
Sm1 Sm1 3.4398(3) 6_564 ?
Sm1 Sm1 3.6699(3) 15_565 ?
Sm1 Sm1 3.6699(3) 12_766 ?
Si1 Si1 1.043(3) 6_564 ?
Si1 N2 1.746(3) 6_564 ?
Si1 C21 1.763(6) . ?
Si1 N2 1.769(3) . ?
Si1 C20 1.872(7) . ?
N1 C13 1.337(4) . ?
N1 C1 1.433(4) . ?
N2 C13 1.328(4) . ?
N2 Si1 1.746(3) 6_564 ?
N3 C27 1.382(4) 12_766 ?
N3 Sm1 2.450(3) 12_766 ?
N3 Sm1 2.459(3) 6_564 ?
C1 C6 1.407(5) . ?
C1 C2 1.412(5) . ?
C2 C3 1.388(5) . ?
C2 C7 1.512(5) . ?
C3 C4 1.377(6) . ?
C3 H3A 0.9500 . ?
C4 C5 1.377(6) . ?
C4 H4A 0.9500 . ?
C5 C6 1.402(5) . ?
C5 H5A 0.9500 . ?
C6 C10 1.510(5) . ?
C7 C8 1.532(5) . ?
C7 C9 1.532(6) . ?
C7 H7A 1.0000 . ?
C8 H8A 0.9800 . ?
C8 H8B 0.9800 . ?
C8 H8C 0.9800 . ?
C9 H9A 0.9800 . ?
C9 H9B 0.9800 . ?
C9 H9C 0.9800 . ?
C10 C12 1.537(6) . ?
C10 C11 1.539(6) . ?
C10 H10A 1.0000 . ?
C11 H11A 0.9800 . ?
C11 H11B 0.9800 . ?
C11 H11C 0.9800 . ?
C12 H12A 0.9800 . ?
C12 H12B 0.9800 . ?
C12 H12C 0.9800 . ?
C13 C14 1.506(4) . ?
C14 C15 1.388(5) . ?
C14 C19 1.391(5) . ?
C15 C16 1.389(5) . ?
C15 H15A 0.9500 . ?
C16 C17 1.371(6) . ?
C16 H16A 0.9500 . ?
C17 C18 1.375(6) . ?
C17 H17A 0.9500 . ?
C18 C19 1.386(5) . ?
C18 H18A 0.9500 . ?
C19 H19A 0.9500 . ?
C20 H20A 0.9800 . ?
C20 H20B 0.9800 . ?
C20 H20C 0.9800 . ?
C21 Si1 1.763(6) 6_564 ?
C22 C23 1.378(5) . ?
C22 C27 1.423(5) . ?
C22 H22A 0.9500 . ?
C23 C24 1.393(6) . ?
C23 H23A 0.9500 . ?
C24 C25 1.371(6) . ?
C24 H24A 0.9500 . ?
C25 C26 1.392(5) . ?
C25 H25A 0.9500 . ?
C26 C27 1.418(5) . ?
C26 H26 0.9500 . ?
C27 N3 1.382(4) 15_565 ?

loop_
_geom_torsion_atom_site_label_1
_geom_torsion_atom_site_label_2
_geom_torsion_atom_site_label_3
_geom_torsion_atom_site_label_4
_geom_torsion
_geom_torsion_site_symmetry_1
_geom_torsion_site_symmetry_2
_geom_torsion_site_symmetry_3
_geom_torsion_site_symmetry_4
_geom_torsion_publ_flag
N3 Sm1 N1 C13 -60.7(2) . . . . ?
N3 Sm1 N1 C13 175.45(17) 15_565 . . . ?
N2 Sm1 N1 C13 2.07(18) . . . . ?
N3 Sm1 N1 C13 56.9(2) 6_564 . . . ?
C27 Sm1 N1 C13 -171.61(18) . . . . ?
C26 Sm1 N1 C13 176.8(2) . . . . ?
Sm1 Sm1 N1 C13 0.9(2) 6_564 . . . ?
Sm1 Sm1 N1 C13 116.41(18) 15_565 . . . ?
Sm1 Sm1 N1 C13 -115.11(18) 12_766 . . . ?
N3 Sm1 N1 C1 102.4(4) . . . . ?
N3 Sm1 N1 C1 -21.4(4) 15_565 . . . ?
N2 Sm1 N1 C1 165.2(4) . . . . ?
N3 Sm1 N1 C1 -140.0(3) 6_564 . . . ?
C27 Sm1 N1 C1 -8.5(4) . . . . ?
C13 Sm1 N1 C1 163.1(5) . . . . ?
C26 Sm1 N1 C1 -20.1(4) . . . . ?
Sm1 Sm1 N1 C1 164.0(3) 6_564 . . . ?
Sm1 Sm1 N1 C1 -80.5(4) 15_565 . . . ?
Sm1 Sm1 N1 C1 48.0(4) 12_766 . . . ?
Si1 Si1 N2 C13 109.5(3) 6_564 . . . ?
N2 Si1 N2 C13 178.3(3) 6_564 . . . ?
C21 Si1 N2 C13 50.2(3) . . . . ?
C20 Si1 N2 C13 -64.0(4) . . . . ?
N2 Si1 N2 Si1 68.72(17) 6_564 . . 6_564 ?
C21 Si1 N2 Si1 -59.31(13) . . . 6_564 ?
C20 Si1 N2 Si1 -173.5(3) . . . 6_564 ?
Si1 Si1 N2 Sm1 -108.8(2) 6_564 . . . ?
N2 Si1 N2 Sm1 -40.06(16) 6_564 . . . ?
C21 Si1 N2 Sm1 -168.09(14) . . . . ?
C20 Si1 N2 Sm1 77.7(3) . . . . ?
N3 Sm1 N2 C13 132.9(2) . . . . ?
N1 Sm1 N2 C13 -2.08(18) . . . . ?
N3 Sm1 N2 C13 -161.4(3) 15_565 . . . ?
N3 Sm1 N2 C13 -143.1(2) 6_564 . . . ?
C27 Sm1 N2 C13 19.8(5) . . . . ?
C26 Sm1 N2 C13 -10.0(3) . . . . ?
Sm1 Sm1 N2 C13 177.12(19) 6_564 . . . ?
Sm1 Sm1 N2 C13 -142.68(16) 15_565 . . . ?
Sm1 Sm1 N2 C13 138.91(16) 12_766 . . . ?
N3 Sm1 N2 Si1 -64.8(2) . . . 6_564 ?
N1 Sm1 N2 Si1 160.2(3) . . . 6_564 ?
N3 Sm1 N2 Si1 0.8(6) 15_565 . . 6_564 ?
N3 Sm1 N2 Si1 19.1(2) 6_564 . . 6_564 ?
C27 Sm1 N2 Si1 -177.9(3) . . . 6_564 ?
C13 Sm1 N2 Si1 162.3(4) . . . 6_564 ?
C26 Sm1 N2 Si1 152.27(18) . . . 6_564 ?
Sm1 Sm1 N2 Si1 -20.6(2) 6_564 . . 6_564 ?
Sm1 Sm1 N2 Si1 19.6(3) 15_565 . . 6_564 ?
Sm1 Sm1 N2 Si1 -58.8(2) 12_766 . . 6_564 ?
N3 Sm1 N2 Si1 -17.8(2) . . . . ?
N1 Sm1 N2 Si1 -152.8(3) . . . . ?
N3 Sm1 N2 Si1 47.8(5) 15_565 . . . ?
N3 Sm1 N2 Si1 66.1(2) 6_564 . . . ?
C27 Sm1 N2 Si1 -130.9(3) . . . . ?
C13 Sm1 N2 Si1 -150.7(3) . . . . ?
C26 Sm1 N2 Si1 -160.73(17) . . . . ?
Sm1 Sm1 N2 Si1 26.39(19) 6_564 . . . ?
Sm1 Sm1 N2 Si1 66.6(2) 15_565 . . . ?
Sm1 Sm1 N2 Si1 -11.8(3) 12_766 . . . ?
N1 Sm1 N3 C27 -19.7(5) . . . 12_766 ?
N3 Sm1 N3 C27 125.1(5) 15_565 . . 12_766 ?
N2 Sm1 N3 C27 -66.8(5) . . . 12_766 ?
N3 Sm1 N3 C27 -156.4(5) 6_564 . . 12_766 ?
C27 Sm1 N3 C27 98.3(5) . . . 12_766 ?
C13 Sm1 N3 C27 -45.5(5) . . . 12_766 ?
C26 Sm1 N3 C27 85.7(5) . . . 12_766 ?
Sm1 Sm1 N3 C27 -142.2(6) 6_564 . . 12_766 ?
Sm1 Sm1 N3 C27 161.8(5) 15_565 . . 12_766 ?
Sm1 Sm1 N3 C27 119.9(5) 12_766 . . 12_766 ?
N1 Sm1 N3 Sm1 -139.66(10) . . . 12_766 ?
N3 Sm1 N3 Sm1 5.15(9) 15_565 . . 12_766 ?
N2 Sm1 N3 Sm1 173.22(10) . . . 12_766 ?
N3 Sm1 N3 Sm1 83.61(9) 6_564 . . 12_766 ?
C27 Sm1 N3 Sm1 -21.64(11) . . . 12_766 ?
C13 Sm1 N3 Sm1 -165.47(9) . . . 12_766 ?
C26 Sm1 N3 Sm1 -34.27(14) . . . 12_766 ?
Sm1 Sm1 N3 Sm1 97.88(11) 6_564 . . 12_766 ?
Sm1 Sm1 N3 Sm1 41.84(7) 15_565 . . 12_766 ?
N1 Sm1 N3 Sm1 122.46(10) . . . 6_564 ?
N3 Sm1 N3 Sm1 -92.73(9) 15_565 . . 6_564 ?
N2 Sm1 N3 Sm1 75.33(10) . . . 6_564 ?
N3 Sm1 N3 Sm1 -14.27(13) 6_564 . . 6_564 ?
C27 Sm1 N3 Sm1 -119.52(10) . . . 6_564 ?
C13 Sm1 N3 Sm1 96.64(10) . . . 6_564 ?
C26 Sm1 N3 Sm1 -132.15(10) . . . 6_564 ?
Sm1 Sm1 N3 Sm1 -56.05(7) 15_565 . . 6_564 ?
Sm1 Sm1 N3 Sm1 -97.88(11) 12_766 . . 6_564 ?
C13 N1 C1 C6 -103.3(4) . . . . ?
Sm1 N1 C1 C6 96.7(4) . . . . ?
C13 N1 C1 C2 83.2(4) . . . . ?
Sm1 N1 C1 C2 -76.8(4) . . . . ?
C6 C1 C2 C3 1.5(5) . . . . ?
N1 C1 C2 C3 174.9(3) . . . . ?
C6 C1 C2 C7 -176.2(3) . . . . ?
N1 C1 C2 C7 -2.7(5) . . . . ?
C1 C2 C3 C4 -0.7(6) . . . . ?
C7 C2 C3 C4 176.9(4) . . . . ?
C2 C3 C4 C5 -0.4(6) . . . . ?
C3 C4 C5 C6 0.7(6) . . . . ?
C4 C5 C6 C1 0.0(6) . . . . ?
C4 C5 C6 C10 -179.0(4) . . . . ?
C2 C1 C6 C5 -1.1(5) . . . . ?
N1 C1 C6 C5 -174.5(3) . . . . ?
C2 C1 C6 C10 177.9(3) . . . . ?
N1 C1 C6 C10 4.5(5) . . . . ?
C3 C2 C7 C8 36.6(5) . . . . ?
C1 C2 C7 C8 -145.8(4) . . . . ?
C3 C2 C7 C9 -87.5(5) . . . . ?
C1 C2 C7 C9 90.1(4) . . . . ?
C5 C6 C10 C12 65.7(5) . . . . ?
C1 C6 C10 C12 -113.4(4) . . . . ?
C5 C6 C10 C11 -57.5(5) . . . . ?
C1 C6 C10 C11 123.4(4) . . . . ?
Si1 N2 C13 N1 -159.3(3) 6_564 . . . ?
Si1 N2 C13 N1 155.6(3) . . . . ?
Sm1 N2 C13 N1 3.5(3) . . . . ?
Si1 N2 C13 C14 17.2(5) 6_564 . . . ?
Si1 N2 C13 C14 -27.9(5) . . . . ?
Sm1 N2 C13 C14 180.0(3) . . . . ?
Si1 N2 C13 Sm1 -162.8(3) 6_564 . . . ?
Si1 N2 C13 Sm1 152.1(3) . . . . ?
C1 N1 C13 N2 -171.4(3) . . . . ?
Sm1 N1 C13 N2 -3.5(3) . . . . ?
C1 N1 C13 C14 12.1(5) . . . . ?
Sm1 N1 C13 C14 -180.0(3) . . . . ?
C1 N1 C13 Sm1 -167.9(3) . . . . ?
N3 Sm1 C13 N2 -51.6(2) . . . . ?
N1 Sm1 C13 N2 176.3(3) . . . . ?
N3 Sm1 C13 N2 164.8(3) 15_565 . . . ?
N3 Sm1 C13 N2 40.2(2) 6_564 . . . ?
C27 Sm1 C13 N2 -172.06(19) . . . . ?
C26 Sm1 C13 N2 172.90(19) . . . . ?
Sm1 Sm1 C13 N2 -3.0(2) 6_564 . . . ?
Sm1 Sm1 C13 N2 64.0(2) 15_565 . . . ?
Sm1 Sm1 C13 N2 -70.2(2) 12_766 . . . ?
N3 Sm1 C13 N1 132.12(19) . . . . ?
N3 Sm1 C13 N1 -11.5(4) 15_565 . . . ?
N2 Sm1 C13 N1 -176.3(3) . . . . ?
N3 Sm1 C13 N1 -136.12(19) 6_564 . . . ?
C27 Sm1 C13 N1 11.6(3) . . . . ?
C26 Sm1 C13 N1 -3.4(2) . . . . ?
Sm1 Sm1 C13 N1 -179.33(17) 6_564 . . . ?
Sm1 Sm1 C13 N1 -112.33(19) 15_565 . . . ?
Sm1 Sm1 C13 N1 113.53(19) 12_766 . . . ?
N3 Sm1 C13 C14 133(25) . . . . ?
N1 Sm1 C13 C14 1(25) . . . . ?
N3 Sm1 C13 C14 -11(25) 15_565 . . . ?
N2 Sm1 C13 C14 -176(100) . . . . ?
N3 Sm1 C13 C14 -135(25) 6_564 . . . ?
C27 Sm1 C13 C14 12(25) . . . . ?
C26 Sm1 C13 C14 -3(25) . . . . ?
Sm1 Sm1 C13 C14 -179(100) 6_564 . . . ?
Sm1 Sm1 C13 C14 -112(25) 15_565 . . . ?
Sm1 Sm1 C13 C14 114(25) 12_766 . . . ?
N2 C13 C14 C15 88.3(4) . . . . ?
N1 C13 C14 C15 -95.4(4) . . . . ?
Sm1 C13 C14 C15 -96(25) . . . . ?
N2 C13 C14 C19 -89.1(4) . . . . ?
N1 C13 C14 C19 87.2(4) . . . . ?
Sm1 C13 C14 C19 86(25) . . . . ?
C19 C14 C15 C16 0.9(6) . . . . ?
C13 C14 C15 C16 -176.5(3) . . . . ?
C14 C15 C16 C17 -1.1(6) . . . . ?
C15 C16 C17 C18 0.6(6) . . . . ?
C16 C17 C18 C19 0.1(6) . . . . ?
C17 C18 C19 C14 -0.2(6) . . . . ?
C15 C14 C19 C18 -0.3(5) . . . . ?
C13 C14 C19 C18 177.2(3) . . . . ?
N2 Si1 C21 Si1 -60.9(2) 6_564 . . 6_564 ?
N2 Si1 C21 Si1 58.66(19) . . . 6_564 ?
C20 Si1 C21 Si1 178.8(3) . . . 6_564 ?
C27 C22 C23 C24 1.4(6) . . . . ?
C22 C23 C24 C25 -1.8(6) . . . . ?
C23 C24 C25 C26 0.7(6) . . . . ?
C24 C25 C26 C27 0.7(6) . . . . ?
C24 C25 C26 Sm1 97.8(4) . . . . ?
N3 Sm1 C26 C25 -91.4(4) . . . . ?
N1 Sm1 C26 C25 38.1(4) . . . . ?
N3 Sm1 C26 C25 -143.0(4) 15_565 . . . ?
N2 Sm1 C26 C25 44.6(4) . . . . ?
N3 Sm1 C26 C25 169.6(3) 6_564 . . . ?
C27 Sm1 C26 C25 -118.6(5) . . . . ?
C13 Sm1 C26 C25 39.7(4) . . . . ?
Sm1 Sm1 C26 C25 -146.3(3) 6_564 . . . ?
Sm1 Sm1 C26 C25 -169.3(4) 15_565 . . . ?
Sm1 Sm1 C26 C25 -113.0(4) 12_766 . . . ?
N3 Sm1 C26 C27 27.1(2) . . . . ?
N1 Sm1 C26 C27 156.7(2) . . . . ?
N3 Sm1 C26 C27 -24.49(18) 15_565 . . . ?
N2 Sm1 C26 C27 163.21(19) . . . . ?
N3 Sm1 C26 C27 -71.9(2) 6_564 . . . ?
C13 Sm1 C26 C27 158.26(19) . . . . ?
Sm1 Sm1 C26 C27 -27.7(3) 6_564 . . . ?
Sm1 Sm1 C26 C27 -50.72(19) 15_565 . . . ?
Sm1 Sm1 C26 C27 5.53(19) 12_766 . . . ?
C25 C26 C27 N3 174.2(3) . . . 15_565 ?
Sm1 C26 C27 N3 43.3(3) . . . 15_565 ?
C25 C26 C27 C22 -1.0(5) . . . . ?
Sm1 C26 C27 C22 -131.8(3) . . . . ?
C25 C26 C27 Sm1 130.9(3) . . . . ?
C23 C22 C27 N3 -175.0(4) . . . 15_565 ?
C23 C22 C27 C26 -0.1(5) . . . . ?
C23 C22 C27 Sm1 -97.0(4) . . . . ?
N3 Sm1 C27 N3 66.5(2) . . . 15_565 ?
N1 Sm1 C27 N3 -161.56(18) . . . 15_565 ?
N2 Sm1 C27 N3 179.4(3) . . . 15_565 ?
N3 Sm1 C27 N3 -18.3(2) 6_564 . . 15_565 ?
C13 Sm1 C27 N3 -167.28(16) . . . 15_565 ?
C26 Sm1 C27 N3 -136.9(3) . . . 15_565 ?
Sm1 Sm1 C27 N3 24.0(2) 6_564 . . 15_565 ?
Sm1 Sm1 C27 N3 -15.08(16) 15_565 . . 15_565 ?
Sm1 Sm1 C27 N3 49.73(16) 12_766 . . 15_565 ?
N3 Sm1 C27 C26 -156.6(2) . . . . ?
N1 Sm1 C27 C26 -24.7(2) . . . . ?
N3 Sm1 C27 C26 136.9(3) 15_565 . . . ?
N2 Sm1 C27 C26 -43.7(4) . . . . ?
N3 Sm1 C27 C26 118.6(2) 6_564 . . . ?
C13 Sm1 C27 C26 -30.4(3) . . . . ?
Sm1 Sm1 C27 C26 160.88(18) 6_564 . . . ?
Sm1 Sm1 C27 C26 121.8(2) 15_565 . . . ?
Sm1 Sm1 C27 C26 -173.4(2) 12_766 . . . ?
N3 Sm1 C27 C22 -43.4(3) . . . . ?
N1 Sm1 C27 C22 88.6(3) . . . . ?
N3 Sm1 C27 C22 -109.9(4) 15_565 . . . ?
N2 Sm1 C27 C22 69.5(5) . . . . ?
N3 Sm1 C27 C22 -128.1(3) 6_564 . . . ?
C13 Sm1 C27 C22 82.9(4) . . . . ?
C26 Sm1 C27 C22 113.2(4) . . . . ?
Sm1 Sm1 C27 C22 -85.9(3) 6_564 . . . ?
Sm1 Sm1 C27 C22 -124.9(3) 15_565 . . . ?
Sm1 Sm1 C27 C22 -60.1(3) 12_766 . . . ?
